data_9016528
loop_
_publ_author_name
'Battle, P.'
'Gibb, T.'
'Jones, C.'
'Studer, F.'

_publ_section_title
;
 Spin-Glass Behavior in Sr2 Fe Ru O6 and Ba La Ni Ru O6: A
 Comparison with Antiferromagnetic Ba La Zn Ru O6
 _cod_database_code 1001398
;
_journal_name_full 'Journal of Solid State Chemistry'
_journal_page_first 281
_journal_page_last 293
_journal_paper_doi 10.1016/0022-4596(89)90109-6
_journal_volume 78
_journal_year 1989
_chemical_formula_sum 'Ba0.5 La0.5 O3 Ru0.5 Zn0.5'
_space_group_IT_number 15
_symmetry_space_group_name_Hall '-I 2yc'
_symmetry_space_group_name_H-M 'I 1 2/c 1'
_cell_angle_alpha 90
_cell_angle_beta 90.077
_cell_angle_gamma 90
_cell_length_a 5.6364
_cell_length_b 5.6621
_cell_length_c 7.9686
_cell_formula_units_Z 4
_cell_volume 254.309
_database_code_amcsd 0013639
_exptl_crystal_density_diffrn 7.035
_cod_duplicate_entry 1001398
_cod_original_formula_sum '(Ba.5 La.5) (Zn.5 Ru.5) O3'
_cod_database_code 9016528
_amcsd_formula_title 'Ba La O6 Ru Zn'

loop_
_space_group_symop_operation_xyz
x,y,z
1/2+x,1/2+y,1/2+z
x,-y,1/2+z
1/2+x,1/2-y,+z
-x,y,1/2-z
1/2-x,1/2+y,-z
-x,-y,-z
1/2-x,1/2-y,1/2-z

loop_
_atom_site_label
_atom_site_fract_x
_atom_site_fract_y
_atom_site_fract_z
_atom_site_occupancy
Ba1 0.00000 0.50100 0.25000 0.50000
La1 0.00000 0.50100 0.25000 0.50000
Zn1 0.00000 0.00000 0.00000 0.50000
Ru1 0.00000 0.00000 0.00000 0.50000
O1 0.00000 0.04320 0.25000 1.00000
O2 0.26100 0.75900 0.02220 1.00000

loop_
_cod_related_entry_id
_cod_related_entry_database
_cod_related_entry_code
1 AMCSD 0013639
